data_4069865
loop_
_publ_author_name
'Jiang, Yanfeng'
'Blacque, Olivier'
'Fox, Thomas'
'Frech, Christian M.'
'Berke, Heinz'

_publ_section_title
;
 From Alkynes to Carbenes Mediated by [Re(Br)(H)(NO)(PR3)2] (R = Cy,iPr)
 Complexes
;
_journal_issue 16
_journal_name_full Organometallics
_journal_page_first 4670
_journal_paper_doi 10.1021/om900459x
_journal_volume 28
_journal_year 2009
_chemical_absolute_configuration unk
_chemical_formula_moiety 'C44 H73 Br N O P2 Re'
_chemical_formula_sum 'C44 H73 Br N O P2 Re'
_chemical_formula_weight 960.08
_chemical_name_systematic
;
(Z)-phenylvinyl mono-nitrosyl bis-tricyclohexylphosphine rhenium bromide
;
_space_group_IT_number 33
_symmetry_cell_setting orthorhombic
_symmetry_space_group_name_Hall 'P 2c -2n'
_symmetry_space_group_name_H-M 'P n a 21'
_atom_sites_solution_hydrogens geom
_atom_sites_solution_primary direct
_atom_sites_solution_secondary difmap
_audit_update_record
;
2009-05-07 # Formatted by publCIF
;
_cell_angle_alpha 90
_cell_angle_beta 90
_cell_angle_gamma 90
_cell_formula_units_Z 4
_cell_length_a 20.2785(3)
_cell_length_b 10.18610(10)
_cell_length_c 21.0659(3)
_cell_measurement_reflns_used 11607
_cell_measurement_temperature 183(2)
_cell_measurement_theta_max 30.8559
_cell_measurement_theta_min 2.2308
_cell_volume 4351.35(10)
_computing_cell_refinement ' CrysAlisPro Software, Oxford Diffraction Ltd., Version 1.171.32'
_computing_data_collection ' CrysAlisPro Software, Oxford Diffraction Ltd., Version 1.171.32'
_computing_data_reduction ' CrysAlisPro Software, Oxford Diffraction Ltd., Version 1.171.32'
_computing_molecular_graphics
; ORTEP-3 for Windows, Version 2.01.
  Farrugia, L. J. (1997). J. Appl. Cryst. 30, 565.
;
_computing_publication_material
; WinGX -- An integrated system of Windows programs for the solution,
 refinment and analysis of single crystal X-ray diffraction data,
 Version 1.80.00.
 Farrugia, L. J. (1999). J. Appl. Cryst. 32, 837-838.
 SHELXL97. Program for crystal structure refinement.
 Sheldrick, G.M. (2008). Acta Cryst. A64, 112-122.
 PLATON for Windows, Version 1.12.
 Spek, A. L. (2003). J. Appl. Cryst. 36, 7-13.
;
_computing_structure_refinement
; SHELXL97. Program for crystal structure refinement.
  Sheldrick, G.M. (2008). Acta Cryst. A64, 112-122.
;
_computing_structure_solution
; SHELXS97. Program for Crystal Structure solution.
  Sheldrick, G.M. (2008). Acta Cryst. A64, 112-122.
;
_diffrn_ambient_temperature 183(2)
_diffrn_detector_area_resol_mean 10.4498
_diffrn_measured_fraction_theta_full 0.998
_diffrn_measured_fraction_theta_max 0.998
_diffrn_measurement_device_type
; Oxford Diffraction (2007). Oxford Diffraction Ltd.,
        Xcalibur CCD system
;
_diffrn_measurement_method 'omega scans'
_diffrn_radiation_monochromator graphite
_diffrn_radiation_type MoK\a
_diffrn_radiation_wavelength 0.71073
_diffrn_reflns_av_R_equivalents 0.0396
_diffrn_reflns_av_unetI/netI 0.0643
_diffrn_reflns_limit_h_max 27
_diffrn_reflns_limit_h_min -21
_diffrn_reflns_limit_k_max 13
_diffrn_reflns_limit_k_min -13
_diffrn_reflns_limit_l_max 28
_diffrn_reflns_limit_l_min -27
_diffrn_reflns_number 23682
_diffrn_reflns_theta_full 28.28
_diffrn_reflns_theta_max 28.28
_diffrn_reflns_theta_min 2.24
_diffrn_standards_decay_% 0
_diffrn_standards_interval_count 50
_diffrn_standards_interval_time 60
_diffrn_standards_number 2
_exptl_absorpt_coefficient_mu 3.817
_exptl_absorpt_correction_T_max 0.82
_exptl_absorpt_correction_T_min 0.41
_exptl_absorpt_correction_type analytical
_exptl_absorpt_process_details
;
        R.C. Clark and J.S. Reid, Acta Cryst. 1995, A51, 887-897
implemented in the CrysAlis Software system, Oxford Diffraction Ltd.,
        Version 1.171.32.
;
_exptl_crystal_colour green
_exptl_crystal_density_diffrn 1.466
_exptl_crystal_density_method 'not measured'
_exptl_crystal_description prism
_exptl_crystal_F_000 1968
_exptl_crystal_size_max 0.36
_exptl_crystal_size_mid 0.17
_exptl_crystal_size_min 0.06
_refine_diff_density_max 0.797
_refine_diff_density_min -0.837
_refine_diff_density_rms 0.1
_refine_ls_abs_structure_details 'Flack H D (1983), Acta Cryst. A39, 876-881. 4494 Friedel pairs'
_refine_ls_abs_structure_Flack 0.442(6)
_refine_ls_extinction_method none
_refine_ls_goodness_of_fit_ref 0.928
_refine_ls_hydrogen_treatment constr
_refine_ls_matrix_type full
_refine_ls_number_parameters 452
_refine_ls_number_reflns 10030
_refine_ls_number_restraints 1
_refine_ls_restrained_S_all 0.927
_refine_ls_R_factor_all 0.0482
_refine_ls_R_factor_gt 0.0324
_refine_ls_shift/su_max 0.001
_refine_ls_shift/su_mean 0
_refine_ls_structure_factor_coef Fsqd
_refine_ls_weighting_details 'w=1/[\s^2^(Fo^2^)+(0.0347P)^2^] where P=(Fo^2^+2Fc^2^)/3'
_refine_ls_weighting_scheme calc
_refine_ls_wR_factor_gt 0.0679
_refine_ls_wR_factor_ref 0.0701
_reflns_number_gt 7682
_reflns_number_total 10030
_reflns_threshold_expression >2sigma(I)
_cod_data_source_file om900459x_si_001.cif
_cod_data_source_block 3a
_cod_database_code 4069865

loop_
_symmetry_equiv_pos_as_xyz
'x, y, z'
'-x, -y, z+1/2'
'-x+1/2, y+1/2, z+1/2'
'x+1/2, -y+1/2, z'

loop_
_atom_site_label
_atom_site_type_symbol
_atom_site_fract_x
_atom_site_fract_y
_atom_site_fract_z
_atom_site_U_iso_or_equiv
_atom_site_adp_type
_atom_site_occupancy
_atom_site_symmetry_multiplicity
_atom_site_calc_flag
_atom_site_refinement_flags
C1 C 0.9193(2) 0.9152(4) 0.1812(4) 0.0279(10) Uani 1 1 d .
H1 H 0.9453 0.8456 0.1978 0.033 Uiso 1 1 calc R
C2 C 0.9547(3) 1.0231(5) 0.1623(2) 0.0271(12) Uani 1 1 d .
H2 H 0.9309 1.0901 0.1408 0.033 Uiso 1 1 calc R
C3 C 1.0254(2) 1.0460(5) 0.1718(3) 0.0288(12) Uani 1 1 d .
C4 C 1.0644(3) 0.9707(6) 0.2125(3) 0.0370(14) Uani 1 1 d .
H4 H 1.045 0.9002 0.2354 0.044 Uiso 1 1 calc R
C5 C 1.1305(3) 0.9970(6) 0.2198(3) 0.0399(14) Uani 1 1 d .
H5 H 1.1561 0.9454 0.2482 0.048 Uiso 1 1 calc R
C6 C 1.1601(3) 1.0977(6) 0.1864(5) 0.0434(18) Uani 1 1 d .
H6 H 1.206 1.1136 0.1908 0.052 Uiso 1 1 calc R
C7 C 1.1226(3) 1.1753(6) 0.1467(3) 0.0430(16) Uani 1 1 d .
H7 H 1.1425 1.2463 0.1245 0.052 Uiso 1 1 calc R
C8 C 1.0553(3) 1.1495(5) 0.1389(3) 0.0336(13) Uani 1 1 d .
H8 H 1.0298 1.2026 0.1111 0.04 Uiso 1 1 calc R
C9 C 0.8503(3) 0.6109(5) 0.0671(2) 0.0271(12) Uani 1 1 d .
H9 H 0.8201 0.5597 0.0952 0.032 Uiso 1 1 calc R
C10 C 0.9176(3) 0.5869(5) 0.0948(3) 0.0354(14) Uani 1 1 d .
H10A H 0.9514 0.627 0.0669 0.042 Uiso 1 1 calc R
H10B H 0.9205 0.6298 0.1368 0.042 Uiso 1 1 calc R
C11 C 0.9317(3) 0.4444(6) 0.1019(3) 0.0448(16) Uani 1 1 d .
H11A H 0.9018 0.4061 0.134 0.054 Uiso 1 1 calc R
H11B H 0.9776 0.4321 0.1167 0.054 Uiso 1 1 calc R
C12 C 0.9221(5) 0.3733(6) 0.0381(4) 0.059(2) Uani 1 1 d .
H12A H 0.957 0.4016 0.0082 0.07 Uiso 1 1 calc R
H12B H 0.9269 0.2776 0.0447 0.07 Uiso 1 1 calc R
C13 C 0.8572(4) 0.4003(7) 0.0097(3) 0.051(2) Uani 1 1 d .
H13A H 0.8225 0.3603 0.0366 0.061 Uiso 1 1 calc R
H13B H 0.8549 0.3586 -0.0327 0.061 Uiso 1 1 calc R
C14 C 0.8437(3) 0.5445(6) 0.0031(3) 0.0382(14) Uani 1 1 d .
H14A H 0.7986 0.5579 -0.0137 0.046 Uiso 1 1 calc R
H14B H 0.8753 0.5837 -0.0273 0.046 Uiso 1 1 calc R
C15 C 0.7322(3) 0.7695(5) 0.0469(2) 0.0256(12) Uani 1 1 d .
H15 H 0.7322 0.7543 0 0.031 Uiso 1 1 calc R
C16 C 0.6943(4) 0.8973(7) 0.0597(4) 0.056(2) Uani 1 1 d .
H16A H 0.6933 0.914 0.106 0.067 Uiso 1 1 calc R
H16B H 0.7177 0.9714 0.0392 0.067 Uiso 1 1 calc R
C17 C 0.6244(4) 0.8907(7) 0.0347(6) 0.082(4) Uani 1 1 d .
H17A H 0.6015 0.9741 0.0444 0.098 Uiso 1 1 calc R
H17B H 0.6255 0.8801 -0.012 0.098 Uiso 1 1 calc R
C18 C 0.5885(4) 0.7834(8) 0.0624(4) 0.075(3) Uani 1 1 d .
H18A H 0.5443 0.7784 0.0426 0.09 Uiso 1 1 calc R
H18B H 0.5824 0.8003 0.1083 0.09 Uiso 1 1 calc R
C19 C 0.6237(3) 0.6523(6) 0.0537(3) 0.0463(16) Uani 1 1 d .
H19A H 0.5994 0.5832 0.077 0.056 Uiso 1 1 calc R
H19B H 0.6237 0.6286 0.0081 0.056 Uiso 1 1 calc R
C20 C 0.6944(3) 0.6577(6) 0.0775(3) 0.0408(15) Uani 1 1 d .
H20A H 0.6944 0.6695 0.1242 0.049 Uiso 1 1 calc R
H20B H 0.7167 0.5735 0.0679 0.049 Uiso 1 1 calc R
C21 C 0.8571(4) 0.8859(7) 0.0100(3) 0.044(2) Uani 1 1 d .
H21 H 0.85 0.9782 0.0247 0.053 Uiso 1 1 calc R
C22 C 0.9291(3) 0.8719(6) 0.0069(3) 0.0440(16) Uani 1 1 d .
H22A H 0.9403 0.783 -0.0088 0.053 Uiso 1 1 calc R
H22B H 0.9478 0.8812 0.0501 0.053 Uiso 1 1 calc R
C23 C 0.9607(4) 0.9768(9) -0.0376(3) 0.074(2) Uani 1 1 d .
H23A H 0.9567 1.0645 -0.0177 0.089 Uiso 1 1 calc R
H23B H 1.0082 0.9574 -0.043 0.089 Uiso 1 1 calc R
C24 C 0.9287(4) 0.9792(11) -0.1002(4) 0.094(3) Uani 1 1 d .
H24A H 0.9379 0.8956 -0.1224 0.113 Uiso 1 1 calc R
H24B H 0.9478 1.0513 -0.1258 0.113 Uiso 1 1 calc R
C25 C 0.8567(4) 0.9979(10) -0.0954(4) 0.095(3) Uani 1 1 d .
H25A H 0.8368 0.9976 -0.1383 0.114 Uiso 1 1 calc R
H25B H 0.8469 1.0834 -0.0751 0.114 Uiso 1 1 calc R
C26 C 0.8268(4) 0.8822(10) -0.0542(5) 0.091(5) Uani 1 1 d .
H26A H 0.7784 0.8924 -0.0508 0.109 Uiso 1 1 calc R
H26B H 0.8362 0.7968 -0.0748 0.109 Uiso 1 1 calc R
C27 C 0.7113(3) 0.9737(5) 0.3026(2) 0.0275(12) Uani 1 1 d .
H27 H 0.7055 1.0186 0.3445 0.033 Uiso 1 1 calc R
C28 C 0.6756(3) 0.8417(7) 0.3069(4) 0.0434(17) Uani 1 1 d .
H28A H 0.6812 0.7938 0.2663 0.052 Uiso 1 1 calc R
H28B H 0.6958 0.7883 0.341 0.052 Uiso 1 1 calc R
C29 C 0.6033(3) 0.8580(7) 0.3202(4) 0.0485(19) Uani 1 1 d .
H29A H 0.5976 0.8977 0.3628 0.058 Uiso 1 1 calc R
H29B H 0.5819 0.7706 0.3207 0.058 Uiso 1 1 calc R
C30 C 0.5699(3) 0.9437(8) 0.2712(3) 0.066(2) Uani 1 1 d .
H30A H 0.523 0.9562 0.283 0.079 Uiso 1 1 calc R
H30B H 0.5714 0.8997 0.2293 0.079 Uiso 1 1 calc R
C31 C 0.6036(3) 1.0769(8) 0.2666(4) 0.069(2) Uani 1 1 d .
H31A H 0.5981 1.125 0.3071 0.083 Uiso 1 1 calc R
H31B H 0.5828 1.1293 0.2324 0.083 Uiso 1 1 calc R
C32 C 0.6770(3) 1.0590(7) 0.2525(3) 0.0542(19) Uani 1 1 d .
H32A H 0.6986 1.1462 0.251 0.065 Uiso 1 1 calc R
H32B H 0.6822 1.0176 0.2102 0.065 Uiso 1 1 calc R
C33 C 0.8326(3) 1.1305(5) 0.2981(3) 0.0307(13) Uani 1 1 d .
H33 H 0.8248 1.1729 0.256 0.037 Uiso 1 1 calc R
C34 C 0.7989(3) 1.2214(5) 0.3457(3) 0.0480(17) Uani 1 1 d .
H34A H 0.8092 1.1933 0.3896 0.058 Uiso 1 1 calc R
H34B H 0.7505 1.2183 0.3398 0.058 Uiso 1 1 calc R
C35 C 0.8248(4) 1.3636(5) 0.3340(5) 0.062(3) Uani 1 1 d .
H35A H 0.8097 1.3937 0.2918 0.074 Uiso 1 1 calc R
H35B H 0.8055 1.4229 0.3663 0.074 Uiso 1 1 calc R
C36 C 0.8981(5) 1.3734(7) 0.3370(5) 0.075(3) Uani 1 1 d .
H36A H 0.9126 1.3594 0.3814 0.09 Uiso 1 1 calc R
H36B H 0.9116 1.4631 0.3243 0.09 Uiso 1 1 calc R
C37 C 0.9325(3) 1.2748(6) 0.2946(3) 0.0551(19) Uani 1 1 d .
H37A H 0.9806 1.2783 0.3023 0.066 Uiso 1 1 calc R
H37B H 0.9245 1.298 0.2496 0.066 Uiso 1 1 calc R
C38 C 0.9074(3) 1.1360(5) 0.3071(3) 0.0359(14) Uani 1 1 d .
H38A H 0.9187 1.1097 0.351 0.043 Uiso 1 1 calc R
H38B H 0.9289 1.0739 0.2776 0.043 Uiso 1 1 calc R
C39 C 0.8294(3) 0.8531(5) 0.3546(3) 0.0246(13) Uani 1 1 d .
H39 H 0.8043 0.7693 0.3489 0.029 Uiso 1 1 calc R
C40 C 0.8092(4) 0.9028(6) 0.4208(3) 0.0362(17) Uani 1 1 d .
H40A H 0.833 0.9854 0.4302 0.043 Uiso 1 1 calc R
H40B H 0.7613 0.9219 0.4211 0.043 Uiso 1 1 calc R
C41 C 0.8249(3) 0.8011(7) 0.4721(3) 0.0497(18) Uani 1 1 d .
H41A H 0.8139 0.8379 0.5143 0.06 Uiso 1 1 calc R
H41B H 0.7973 0.7221 0.4653 0.06 Uiso 1 1 calc R
C42 C 0.8972(3) 0.7625(6) 0.4707(2) 0.0416(15) Uani 1 1 d .
H42A H 0.9247 0.8391 0.4823 0.05 Uiso 1 1 calc R
H42B H 0.9053 0.6922 0.5022 0.05 Uiso 1 1 calc R
C43 C 0.9165(3) 0.7146(6) 0.4054(3) 0.0432(16) Uani 1 1 d .
H43A H 0.8931 0.6313 0.3964 0.052 Uiso 1 1 calc R
H43B H 0.9644 0.6962 0.4047 0.052 Uiso 1 1 calc R
C44 C 0.9004(3) 0.8130(6) 0.3537(3) 0.0342(14) Uani 1 1 d .
H44A H 0.9284 0.8918 0.3592 0.041 Uiso 1 1 calc R
H44B H 0.9109 0.774 0.3118 0.041 Uiso 1 1 calc R
N1 N 0.8026(2) 1.0375(6) 0.1483(2) 0.0373(13) Uani 1 1 d .
O1 O 0.78916(17) 1.1336(3) 0.13031(15) 0.0194(7) Uani 1 1 d .
P1 P 0.81919(7) 0.78278(13) 0.07312(6) 0.0244(3) Uani 1 1 d .
P2 P 0.80137(7) 0.96005(13) 0.28825(6) 0.0241(3) Uani 1 1 d .
Br1 Br 0.80790(3) 0.64949(5) 0.22460(3) 0.03910(15) Uani 1 1 d .
Re1 Re 0.821371(8) 0.879261(16) 0.179731(8) 0.02271(5) Uani 1 1 d .

loop_
_atom_site_aniso_label
_atom_site_aniso_U_11
_atom_site_aniso_U_22
_atom_site_aniso_U_33
_atom_site_aniso_U_23
_atom_site_aniso_U_13
_atom_site_aniso_U_12
C1 0.028(2) 0.034(2) 0.022(2) -0.010(4) -0.001(4) -0.0001(19)
C2 0.030(3) 0.029(3) 0.022(3) -0.0001(18) -0.001(2) 0.001(2)
C3 0.024(3) 0.036(2) 0.026(3) -0.004(3) -0.002(3) 0.000(2)
C4 0.036(3) 0.043(3) 0.032(3) 0.001(3) 0.004(3) -0.003(3)
C5 0.031(4) 0.048(4) 0.041(3) -0.006(3) -0.005(3) 0.006(3)
C6 0.025(3) 0.054(3) 0.051(5) -0.026(4) -0.007(4) 0.000(3)
C7 0.040(4) 0.046(4) 0.043(3) -0.011(3) 0.007(3) -0.010(3)
C8 0.033(3) 0.032(3) 0.035(3) -0.003(2) 0.000(3) 0.004(3)
C9 0.029(3) 0.031(3) 0.022(2) -0.005(2) -0.004(2) -0.004(3)
C10 0.037(4) 0.036(3) 0.033(3) -0.007(2) -0.008(3) 0.006(3)
C11 0.050(4) 0.039(3) 0.046(3) -0.002(3) -0.005(3) 0.007(3)
C12 0.073(6) 0.041(4) 0.061(5) -0.012(4) -0.009(4) 0.021(4)
C13 0.058(6) 0.052(5) 0.041(4) -0.019(3) -0.005(4) 0.002(4)
C14 0.037(4) 0.048(4) 0.029(3) -0.014(3) -0.004(3) 0.008(3)
C15 0.025(3) 0.029(3) 0.022(2) 0.002(2) 0.000(2) 0.003(2)
C16 0.043(5) 0.038(4) 0.087(6) -0.010(4) -0.026(4) 0.011(3)
C17 0.048(6) 0.040(4) 0.158(10) -0.017(5) -0.053(6) 0.014(4)
C18 0.021(4) 0.095(6) 0.110(7) -0.048(6) -0.010(4) 0.009(4)
C19 0.032(4) 0.062(4) 0.045(4) 0.007(3) 0.004(3) -0.002(3)
C20 0.023(3) 0.046(3) 0.054(4) 0.011(3) 0.002(3) 0.001(3)
C21 0.045(5) 0.051(5) 0.037(4) 0.018(3) 0.003(4) -0.007(4)
C22 0.043(4) 0.055(4) 0.034(3) 0.005(3) 0.004(3) 0.001(4)
C23 0.069(6) 0.096(6) 0.058(4) 0.024(4) 0.018(4) -0.033(5)
C24 0.058(6) 0.163(9) 0.062(5) 0.048(6) 0.011(4) -0.037(6)
C25 0.071(6) 0.146(9) 0.067(5) 0.067(6) -0.009(5) -0.017(6)
C26 0.045(6) 0.162(12) 0.065(6) 0.046(6) -0.009(4) -0.047(6)
C27 0.028(3) 0.029(3) 0.026(3) 0.002(2) 0.004(2) 0.002(3)
C28 0.035(4) 0.036(3) 0.059(4) 0.002(3) 0.005(3) -0.007(3)
C29 0.029(4) 0.045(4) 0.071(5) 0.004(4) 0.004(4) -0.015(3)
C30 0.027(4) 0.121(7) 0.050(4) 0.010(4) -0.001(3) 0.004(4)
C31 0.034(4) 0.080(5) 0.094(6) 0.046(5) 0.023(4) 0.025(4)
C32 0.031(4) 0.069(5) 0.063(4) 0.033(4) 0.007(3) -0.002(3)
C33 0.040(4) 0.024(3) 0.029(3) 0.000(2) 0.004(2) -0.011(3)
C34 0.055(4) 0.029(3) 0.060(4) -0.004(3) 0.023(3) 0.002(3)
C35 0.076(6) 0.011(3) 0.098(7) -0.008(3) 0.031(5) -0.004(3)
C36 0.099(8) 0.046(5) 0.080(6) -0.023(4) 0.029(6) -0.037(5)
C37 0.061(5) 0.046(4) 0.059(4) -0.011(3) 0.016(4) -0.021(4)
C38 0.034(3) 0.030(3) 0.043(3) -0.018(3) 0.009(3) -0.004(3)
C39 0.031(4) 0.018(3) 0.025(3) -0.005(2) -0.004(3) 0.002(3)
C40 0.055(5) 0.036(3) 0.018(3) 0.001(2) 0.001(3) 0.017(3)
C41 0.074(5) 0.050(4) 0.025(3) 0.001(3) 0.007(3) 0.001(4)
C42 0.048(4) 0.045(4) 0.031(3) 0.005(3) -0.008(3) 0.008(3)
C43 0.050(4) 0.035(3) 0.045(3) -0.005(3) -0.003(3) 0.015(3)
C44 0.036(4) 0.036(3) 0.030(3) 0.001(3) -0.004(3) 0.000(3)
N1 0.027(3) 0.064(4) 0.021(2) -0.016(2) 0.009(2) -0.016(3)
O1 0.035(2) 0.0062(15) 0.0167(15) 0.0023(13) 0.0035(16) -0.0038(15)
P1 0.0247(7) 0.0294(7) 0.0191(6) 0.0027(5) -0.0009(6) -0.0032(6)
P2 0.0280(8) 0.0211(7) 0.0231(7) -0.0008(5) 0.0007(6) -0.0003(6)
Br1 0.0606(4) 0.0287(3) 0.0280(3) 0.0010(2) 0.0024(3) -0.0058(3)
Re1 0.02553(9) 0.02198(8) 0.02063(7) 0.00080(11) -0.00007(16) -0.00181(9)

loop_
_atom_type_symbol
_atom_type_description
_atom_type_scat_dispersion_real
_atom_type_scat_dispersion_imag
_atom_type_scat_source
C C 0.0033 0.0016 'International Tables Vol C Tables 4.2.6.8 and 6.1.1.4'
H H 0 0 'International Tables Vol C Tables 4.2.6.8 and 6.1.1.4'
N N 0.0061 0.0033 'International Tables Vol C Tables 4.2.6.8 and 6.1.1.4'
O O 0.0106 0.006 'International Tables Vol C Tables 4.2.6.8 and 6.1.1.4'
P P 0.1023 0.0942 'International Tables Vol C Tables 4.2.6.8 and 6.1.1.4'
Br Br -0.2901 2.4595 'International Tables Vol C Tables 4.2.6.8 and 6.1.1.4'
Re Re -1.0185 7.231 'International Tables Vol C Tables 4.2.6.8 and 6.1.1.4'

loop_
_geom_angle_atom_site_label_1
_geom_angle_atom_site_label_2
_geom_angle_atom_site_label_3
_geom_angle
C2 C1 Re1 130.9(4)
C2 C1 H1 114.5
Re1 C1 H1 114.5
C1 C2 C3 126.8(5)
C1 C2 H2 116.6
C3 C2 H2 116.6
C4 C3 C8 118.2(5)
C4 C3 C2 123.4(5)
C8 C3 C2 118.4(5)
C5 C4 C3 120.9(6)
C5 C4 H4 119.5
C3 C4 H4 119.5
C4 C5 C6 120.7(6)
C4 C5 H5 119.7
C6 C5 H5 119.7
C7 C6 C5 119.7(5)
C7 C6 H6 120.1
C5 C6 H6 120.1
C6 C7 C8 120.1(6)
C6 C7 H7 120
C8 C7 H7 120
C7 C8 C3 120.4(5)
C7 C8 H8 119.8
C3 C8 H8 119.8
C10 C9 C14 110.7(5)
C10 C9 P1 115.6(4)
C14 C9 P1 116.8(4)
C10 C9 H9 104
C14 C9 H9 104
P1 C9 H9 104
C11 C10 C9 111.8(5)
C11 C10 H10A 109.3
C9 C10 H10A 109.3
C11 C10 H10B 109.3
C9 C10 H10B 109.3
H10A C10 H10B 107.9
C10 C11 C12 110.3(5)
C10 C11 H11A 109.6
C12 C11 H11A 109.6
C10 C11 H11B 109.6
C12 C11 H11B 109.6
H11A C11 H11B 108.1
C13 C12 C11 112.3(6)
C13 C12 H12A 109.1
C11 C12 H12A 109.1
C13 C12 H12B 109.1
C11 C12 H12B 109.1
H12A C12 H12B 107.9
C12 C13 C14 112.6(6)
C12 C13 H13A 109.1
C14 C13 H13A 109.1
C12 C13 H13B 109.1
C14 C13 H13B 109.1
H13A C13 H13B 107.8
C13 C14 C9 109.7(5)
C13 C14 H14A 109.7
C9 C14 H14A 109.7
C13 C14 H14B 109.7
C9 C14 H14B 109.7
H14A C14 H14B 108.2
C20 C15 C16 108.0(5)
C20 C15 P1 114.1(4)
C16 C15 P1 111.2(4)
C20 C15 H15 107.8
C16 C15 H15 107.8
P1 C15 H15 107.8
C17 C16 C15 111.7(6)
C17 C16 H16A 109.3
C15 C16 H16A 109.3
C17 C16 H16B 109.3
C15 C16 H16B 109.3
H16A C16 H16B 107.9
C18 C17 C16 111.6(8)
C18 C17 H17A 109.3
C16 C17 H17A 109.3
C18 C17 H17B 109.3
C16 C17 H17B 109.3
H17A C17 H17B 108
C17 C18 C19 112.4(7)
C17 C18 H18A 109.1
C19 C18 H18A 109.1
C17 C18 H18B 109.1
C19 C18 H18B 109.1
H18A C18 H18B 107.9
C20 C19 C18 111.7(6)
C20 C19 H19A 109.3
C18 C19 H19A 109.3
C20 C19 H19B 109.3
C18 C19 H19B 109.3
H19A C19 H19B 107.9
C15 C20 C19 111.2(5)
C15 C20 H20A 109.4
C19 C20 H20A 109.4
C15 C20 H20B 109.4
C19 C20 H20B 109.4
H20A C20 H20B 108
C22 C21 C26 111.7(7)
C22 C21 P1 112.7(5)
C26 C21 P1 117.7(5)
C22 C21 H21 104.4
C26 C21 H21 104.4
P1 C21 H21 104.4
C21 C22 C23 111.5(6)
C21 C22 H22A 109.3
C23 C22 H22A 109.3
C21 C22 H22B 109.3
C23 C22 H22B 109.3
H22A C22 H22B 108
C24 C23 C22 111.8(6)
C24 C23 H23A 109.3
C22 C23 H23A 109.3
C24 C23 H23B 109.3
C22 C23 H23B 109.3
H23A C23 H23B 107.9
C23 C24 C25 112.1(7)
C23 C24 H24A 109.2
C25 C24 H24A 109.2
C23 C24 H24B 109.2
C25 C24 H24B 109.2
H24A C24 H24B 107.9
C24 C25 C26 108.7(7)
C24 C25 H25A 110
C26 C25 H25A 110
C24 C25 H25B 110
C26 C25 H25B 110
H25A C25 H25B 108.3
C21 C26 C25 108.7(7)
C21 C26 H26A 109.9
C25 C26 H26A 109.9
C21 C26 H26B 109.9
C25 C26 H26B 109.9
H26A C26 H26B 108.3
C28 C27 C32 108.9(5)
C28 C27 P2 114.2(4)
C32 C27 P2 112.1(4)
C28 C27 H27 107.1
C32 C27 H27 107.1
P2 C27 H27 107.1
C29 C28 C27 112.1(6)
C29 C28 H28A 109.2
C27 C28 H28A 109.2
C29 C28 H28B 109.2
C27 C28 H28B 109.2
H28A C28 H28B 107.9
C28 C29 C30 111.9(6)
C28 C29 H29A 109.2
C30 C29 H29A 109.2
C28 C29 H29B 109.2
C30 C29 H29B 109.2
H29A C29 H29B 107.9
C29 C30 C31 110.9(6)
C29 C30 H30A 109.5
C31 C30 H30A 109.5
C29 C30 H30B 109.5
C31 C30 H30B 109.5
H30A C30 H30B 108
C30 C31 C32 110.1(6)
C30 C31 H31A 109.6
C32 C31 H31A 109.6
C30 C31 H31B 109.6
C32 C31 H31B 109.6
H31A C31 H31B 108.2
C31 C32 C27 112.0(5)
C31 C32 H32A 109.2
C27 C32 H32A 109.2
C31 C32 H32B 109.2
C27 C32 H32B 109.2
H32A C32 H32B 107.9
C34 C33 C38 109.9(5)
C34 C33 P2 119.2(4)
C38 C33 P2 112.7(4)
C34 C33 H33 104.5
C38 C33 H33 104.5
P2 C33 H33 104.5
C33 C34 C35 108.0(5)
C33 C34 H34A 110.1
C35 C34 H34A 110.1
C33 C34 H34B 110.1
C35 C34 H34B 110.1
H34A C34 H34B 108.4
C36 C35 C34 113.1(6)
C36 C35 H35A 109
C34 C35 H35A 109
C36 C35 H35B 109
C34 C35 H35B 109
H35A C35 H35B 107.8
C35 C36 C37 112.9(7)
C35 C36 H36A 109
C37 C36 H36A 109
C35 C36 H36B 109
C37 C36 H36B 109
H36A C36 H36B 107.8
C36 C37 C38 111.0(5)
C36 C37 H37A 109.4
C38 C37 H37A 109.4
C36 C37 H37B 109.4
C38 C37 H37B 109.4
H37A C37 H37B 108
C37 C38 C33 110.1(5)
C37 C38 H38A 109.6
C33 C38 H38A 109.6
C37 C38 H38B 109.6
C33 C38 H38B 109.6
H38A C38 H38B 108.2
C44 C39 C40 111.0(5)
C44 C39 P2 116.3(4)
C40 C39 P2 114.0(4)
C44 C39 H39 104.7
C40 C39 H39 104.7
P2 C39 H39 104.7
C41 C40 C39 111.2(5)
C41 C40 H40A 109.4
C39 C40 H40A 109.4
C41 C40 H40B 109.4
C39 C40 H40B 109.4
H40A C40 H40B 108
C42 C41 C40 111.3(5)
C42 C41 H41A 109.4
C40 C41 H41A 109.4
C42 C41 H41B 109.4
C40 C41 H41B 109.4
H41A C41 H41B 108
C43 C42 C41 110.5(5)
C43 C42 H42A 109.6
C41 C42 H42A 109.6
C43 C42 H42B 109.6
C41 C42 H42B 109.6
H42A C42 H42B 108.1
C42 C43 C44 112.7(5)
C42 C43 H43A 109.1
C44 C43 H43A 109.1
C42 C43 H43B 109.1
C44 C43 H43B 109.1
H43A C43 H43B 107.8
C39 C44 C43 112.2(5)
C39 C44 H44A 109.2
C43 C44 H44A 109.2
C39 C44 H44B 109.2
C43 C44 H44B 109.2
H44A C44 H44B 107.9
O1 N1 Re1 177.5(4)
C15 P1 C21 102.8(3)
C15 P1 C9 103.5(2)
C21 P1 C9 110.0(3)
C15 P1 Re1 108.64(16)
C21 P1 Re1 114.9(2)
C9 P1 Re1 115.65(16)
C27 P2 C33 104.3(3)
C27 P2 C39 102.8(2)
C33 P2 C39 111.0(3)
C27 P2 Re1 109.77(17)
C33 P2 Re1 111.07(17)
C39 P2 Re1 116.82(18)
N1 Re1 C1 92.9(2)
N1 Re1 P1 91.08(13)
C1 Re1 P1 96.0(2)
N1 Re1 P2 90.40(13)
C1 Re1 P2 95.0(2)
P1 Re1 P2 168.82(5)
N1 Re1 Br1 161.53(14)
C1 Re1 Br1 105.49(16)
P1 Re1 Br1 88.26(3)
P2 Re1 Br1 86.83(3)

loop_
_geom_bond_atom_site_label_1
_geom_bond_atom_site_label_2
_geom_bond_distance
C1 C2 1.372(7)
C1 Re1 2.020(4)
C1 H1 0.95
C2 C3 1.465(7)
C2 H2 0.95
C3 C4 1.396(7)
C3 C8 1.400(7)
C4 C5 1.377(8)
C4 H4 0.95
C5 C6 1.380(9)
C5 H5 0.95
C6 C7 1.380(10)
C6 H6 0.95
C7 C8 1.399(8)
C7 H7 0.95
C8 H8 0.95
C9 C10 1.505(8)
C9 C14 1.514(7)
C9 P1 1.866(5)
C9 H9 1
C10 C11 1.487(7)
C10 H10A 0.99
C10 H10B 0.99
C11 C12 1.538(9)
C11 H11A 0.99
C11 H11B 0.99
C12 C13 1.472(11)
C12 H12A 0.99
C12 H12B 0.99
C13 C14 1.500(9)
C13 H13A 0.99
C13 H13B 0.99
C14 H14A 0.99
C14 H14B 0.99
C15 C20 1.517(7)
C15 C16 1.535(8)
C15 P1 1.854(5)
C15 H15 1
C16 C17 1.513(11)
C16 H16A 0.99
C16 H16B 0.99
C17 C18 1.436(11)
C17 H17A 0.99
C17 H17B 0.99
C18 C19 1.525(9)
C18 H18A 0.99
C18 H18B 0.99
C19 C20 1.520(8)
C19 H19A 0.99
C19 H19B 0.99
C20 H20A 0.99
C20 H20B 0.99
C21 C22 1.470(9)
C21 C26 1.485(12)
C21 P1 1.862(6)
C21 H21 1
C22 C23 1.560(9)
C22 H22A 0.99
C22 H22B 0.99
C23 C24 1.468(10)
C23 H23A 0.99
C23 H23B 0.99
C24 C25 1.476(11)
C24 H24A 0.99
C24 H24B 0.99
C25 C26 1.584(11)
C25 H25A 0.99
C25 H25B 0.99
C26 H26A 0.99
C26 H26B 0.99
C27 C28 1.530(8)
C27 C32 1.535(8)
C27 P2 1.857(6)
C27 H27 1
C28 C29 1.502(9)
C28 H28A 0.99
C28 H28B 0.99
C29 C30 1.513(10)
C29 H29A 0.99
C29 H29B 0.99
C30 C31 1.522(10)
C30 H30A 0.99
C30 H30B 0.99
C31 C32 1.529(8)
C31 H31A 0.99
C31 H31B 0.99
C32 H32A 0.99
C32 H32B 0.99
C33 C34 1.526(7)
C33 C38 1.529(8)
C33 P2 1.859(5)
C33 H33 1
C34 C35 1.560(8)
C34 H34A 0.99
C34 H34B 0.99
C35 C36 1.491(12)
C35 H35A 0.99
C35 H35B 0.99
C36 C37 1.514(10)
C36 H36A 0.99
C36 H36B 0.99
C37 C38 1.526(7)
C37 H37A 0.99
C37 H37B 0.99
C38 H38A 0.99
C38 H38B 0.99
C39 C44 1.497(8)
C39 C40 1.538(8)
C39 P2 1.861(6)
C39 H39 1
C40 C41 1.530(8)
C40 H40A 0.99
C40 H40B 0.99
C41 C42 1.519(8)
C41 H41A 0.99
C41 H41B 0.99
C42 C43 1.511(8)
C42 H42A 0.99
C42 H42B 0.99
C43 C44 1.516(8)
C43 H43A 0.99
C43 H43B 0.99
C44 H44A 0.99
C44 H44B 0.99
N1 O1 1.085(6)
N1 Re1 1.783(6)
P1 Re1 2.4518(13)
P2 Re1 2.4633(14)
Br1 Re1 2.5389(6)
